data_7120724
loop_
_publ_author_name
'Dong, Xiaobiao'
'Zhang, Guanxin'
'Shi, Jinbiao'
'Wang, Yuancheng'
'Wang, Ming'
'Peng, Qian'
'Zhang, Deqing'

_publ_section_title
;
 A highly selective fluorescence turn-on detection of ClO- with
 1-methyl-1,2-dihydropyridine-2-thione unit modified tetraphenylethylene
;
_journal_name_full 'Chem. Commun.'
_journal_paper_doi 10.1039/C7CC07092F
_journal_year 2017
_chemical_formula_moiety '1(C34 H29 N O3)'
_chemical_formula_sum 'C34 H29 N O3'
_chemical_formula_weight 499.58
_space_group_crystal_system triclinic
_space_group_IT_number 2
_space_group_name_Hall '-P 1'
_space_group_name_H-M_alt 'P -1'
_symmetry_space_group_name_Hall '-P 1'
_symmetry_space_group_name_H-M 'P -1'
_atom_sites_solution_hydrogens mixed
_atom_sites_solution_primary direct
_audit_block_doi 10.5517/ccdc.csd.cc1ngyqs
_audit_creation_date 2016-03-08
_audit_creation_method
;
Olex2 1.2
(compiled 2016.02.19 svn.r3266 for OlexSys, GUI svn.r5155)
;
_audit_update_record
;
2017-02-20 deposited with the CCDC.
2017-09-28 downloaded from the CCDC.
;
_cell_angle_alpha 88.718(6)
_cell_angle_beta 87.656(6)
_cell_angle_gamma 89.387(6)
_cell_formula_units_Z 4
_cell_length_a 9.806(2)
_cell_length_b 10.498(2)
_cell_length_c 25.685(5)
_cell_measurement_reflns_used 8558
_cell_measurement_temperature 173.1500
_cell_measurement_theta_max 27.4775
_cell_measurement_theta_min 1.5874
_cell_volume 2641.1(9)
_computing_cell_refinement 'CrystalClear (Rigaku Inc., 2007)'
_computing_data_collection 'CrystalClear (Rigaku Inc., 2007)'
_computing_data_reduction 'CrystalClear (Rigaku Inc., 2007)'
_computing_molecular_graphics 'Olex2 (Dolomanov et al., 2009)'
_computing_publication_material 'CIFTAB (Sheldrick, 2013)'
_computing_structure_refinement 'SHELXL (Sheldrick, 2014)'
_computing_structure_solution
;
'SHELXT (Sheldrick, 2014)'
;
_diffrn_ambient_temperature 173.1500
_diffrn_detector_area_resol_mean 28.5714
_diffrn_measured_fraction_theta_full 0.998
_diffrn_measured_fraction_theta_max 0.996
_diffrn_measurement_details
;
scan:
    Number of images: 360
               Slice: -110.0000 - 70.0000
         Image width: 0.5000
            Exp time: 8.0000
       Rotation axis: Omega
               Omega: 0.0000
                 Chi: 45.0000
                 Phi: 180.0000
                 XTD: 39.9723
              2theta: -20.1328
scan:
    Number of images: 360
               Slice: -110.0000 - 70.0000
         Image width: 0.5000
            Exp time: 8.0000
       Rotation axis: Omega
               Omega: 0.0000
                 Chi: 45.0000
                 Phi: 0.0000
                 XTD: 39.9723
              2theta: -20.1328
scan:
    Number of images: 344
               Slice: -110.0000 - 62.0000
         Image width: 0.5000
            Exp time: 8.0000
       Rotation axis: Omega
               Omega: 0.0000
                 Chi: 45.0000
                 Phi: 90.0000
                 XTD: 39.9723
              2theta: -20.1328
;
_diffrn_measurement_device
;
Saturn724+ (2x2 bin mode)
;
_diffrn_measurement_device_details
;
AFC10: Fixed Chi 2 circle
;
_diffrn_measurement_device_type 'MM007-HF CCD(Saturn 724+)'
_diffrn_measurement_method '\w scans at fixed \c = 45\%'
_diffrn_orient_matrix_type d*Trek
_diffrn_orient_matrix_UB_11 0.0547
_diffrn_orient_matrix_UB_12 -0.0848
_diffrn_orient_matrix_UB_13 0.0151
_diffrn_orient_matrix_UB_21 -0.0801
_diffrn_orient_matrix_UB_22 -0.0466
_diffrn_orient_matrix_UB_23 0.0223
_diffrn_orient_matrix_UB_31 -0.0049
_diffrn_orient_matrix_UB_32 -0.0080
_diffrn_orient_matrix_UB_33 -0.0378
_diffrn_radiation_detector CCD
_diffrn_radiation_monochromator Confocal
_diffrn_radiation_type MoK\a
_diffrn_radiation_wavelength 0.71073
_diffrn_reflns_av_R_equivalents 0.0552
_diffrn_reflns_av_unetI/netI 0.0519
_diffrn_reflns_Laue_measured_fraction_full 0.998
_diffrn_reflns_Laue_measured_fraction_max 0.996
_diffrn_reflns_limit_h_max 12
_diffrn_reflns_limit_h_min -12
_diffrn_reflns_limit_k_max 13
_diffrn_reflns_limit_k_min -13
_diffrn_reflns_limit_l_max 33
_diffrn_reflns_limit_l_min -33
_diffrn_reflns_number 35244
_diffrn_reflns_point_group_measured_fraction_full 0.998
_diffrn_reflns_point_group_measured_fraction_max 0.996
_diffrn_reflns_theta_full 26.000
_diffrn_reflns_theta_max 27.477
_diffrn_reflns_theta_min 1.587
_diffrn_source 'Rotating Anode'
_diffrn_source_current 24.0000
_diffrn_source_power 1.2000
_diffrn_source_voltage 50.0000
_exptl_absorpt_coefficient_mu 0.080
_exptl_absorpt_correction_T_max 1.0000
_exptl_absorpt_correction_T_min 0.7069
_exptl_absorpt_correction_type multi-scan
_exptl_absorpt_process_details 'CrystalClear (Rigaku Inc., 2007)'
_exptl_crystal_colour Colorless
_exptl_crystal_density_diffrn 1.256
_exptl_crystal_description Plate
_exptl_crystal_F_000 1056
_exptl_crystal_size_max 0.45
_exptl_crystal_size_mid 0.21
_exptl_crystal_size_min 0.04
_refine_diff_density_max 0.712
_refine_diff_density_min -0.268
_refine_diff_density_rms 0.049
_refine_ls_extinction_method none
_refine_ls_goodness_of_fit_ref 1.155
_refine_ls_hydrogen_treatment constr
_refine_ls_matrix_type full
_refine_ls_number_parameters 813
_refine_ls_number_reflns 12076
_refine_ls_number_restraints 341
_refine_ls_restrained_S_all 1.176
_refine_ls_R_factor_all 0.1019
_refine_ls_R_factor_gt 0.0875
_refine_ls_shift/su_max 0.001
_refine_ls_shift/su_mean 0.000
_refine_ls_structure_factor_coef Fsqd
_refine_ls_weighting_details 'w=1/[\s^2^(Fo^2^)+(0.0687P)^2^+1.5921P] where P=(Fo^2^+2Fc^2^)/3'
_refine_ls_weighting_scheme calc
_refine_ls_wR_factor_gt 0.1958
_refine_ls_wR_factor_ref 0.2059
_reflns_Friedel_coverage 0.000
_reflns_number_gt 10252
_reflns_number_total 12076
_reflns_threshold_expression 'I > 2\s(I)'
_cod_data_source_file c7cc07092f2.cif
_cod_data_source_block mx4593
_cod_original_cell_volume 2641.2(10)
_cod_database_code 7120724
_shelx_space_group_comment
;
The symmetry employed for this shelxl refinement is uniquely defined
by the following loop, which should always be used as a source of
symmetry information in preference to the above space-group names.
They are only intended as comments.
;
_diffrn_number_total 12082
_olex2_refinement_description
;
1. Fixed Uiso
 At 1.2 times of:
  All C(H) groups
 At 1.5 times of:
  All C(H,H,H) groups
2. Restrained distances
 O2A-C15A
 1.42 with sigma of 0.01
 O3-C32 = O2A-C15A
 1.42 with sigma of 0.01
3. Rigid bond restraints
 O2B, C15B
 with sigma for 1-2 distances of 0.01 and sigma for 1-3 distances of 0.01
 C15A, O2A
 with sigma for 1-2 distances of 0.01 and sigma for 1-3 distances of 0.01
4. Uiso/Uaniso restraints and constraints
N1A \\sim C30A \\sim C31A \\sim C34A \\sim C30B \\sim C31B \\sim N1B \\sim
C34B: within 1.7A with sigma of 0.02 and sigma for terminal atoms of 0.04
O3 \\sim N1 \\sim C30 \\sim C31 \\sim C32 \\sim C33 \\sim C34 \\sim C0AA \\sim
C1AA \\sim O0AA \\sim C2AA \\sim C3AA: within 1.7A with sigma of 0.02 and sigma
for terminal atoms of 0.04
Uanis(N1A) \\sim Ueq, Uanis(C30A) \\sim Ueq, Uanis(C31A) \\sim Ueq, Uanis(C34A)
\\sim Ueq, Uanis(C30B) \\sim Ueq, Uanis(C31B) \\sim Ueq, Uanis(N1B) \\sim Ueq,
Uanis(C34B) \\sim Ueq: with sigma of 0.01 and sigma for terminal atoms of 0.02
Uanis(O2A) \\sim Ueq: with sigma of 0.01 and sigma for terminal atoms of 0.02
Uanis(C15B) \\sim Ueq, Uanis(O2B) \\sim Ueq: with sigma of 0.01 and sigma for
terminal atoms of 0.02
Uanis(C30) \\sim Ueq, Uanis(C31) \\sim Ueq, Uanis(C2AA) \\sim Ueq, Uanis(C3AA)
\\sim Ueq, Uanis(N1) \\sim Ueq, Uanis(C32) \\sim Ueq, Uanis(C33) \\sim Ueq,
Uanis(C0AA) \\sim Ueq, Uanis(C1AA) \\sim Ueq, Uanis(O0AA) \\sim Ueq, Uanis(O3)
\\sim Ueq, Uanis(C34) \\sim Ueq: with sigma of 0.01 and sigma for terminal
atoms of 0.02
5. Others
 Sof(C0AA)=Sof(H0AA)=Sof(C1AA)=Sof(O0AA)=Sof(C2AA)=Sof(H2AA)=Sof(C3AA)=
 Sof(H3AA)=Sof(N0AA)=Sof(C4AA)=Sof(H4AA)=Sof(H4AB)=Sof(H4AC)=1-FVAR(1)
 Sof(O3)=Sof(N1)=Sof(C30)=Sof(H30)=Sof(C31)=Sof(H31)=Sof(C32)=Sof(C33)=
 Sof(H33)=Sof(C34)=Sof(H34G)=Sof(H34H)=Sof(H34I)=FVAR(1)
 Sof(C30B)=Sof(H30B)=Sof(C31B)=Sof(H31B)=Sof(N1B)=Sof(C34B)=Sof(H34D)=
 Sof(H34E)=Sof(H34F)=1-FVAR(2)
 Sof(N1A)=Sof(C30A)=Sof(H30A)=Sof(C31A)=Sof(H31A)=Sof(C34A)=Sof(H34A)=
 Sof(H34B)=Sof(H34C)=FVAR(2)
 Sof(O2B)=Sof(C15B)=Sof(H15D)=Sof(H15E)=Sof(H15F)=1-FVAR(3)
 Sof(O2A)=Sof(C15A)=Sof(H15A)=Sof(H15B)=Sof(H15C)=FVAR(3)
6.a Riding coordinates:
 C4AA(H4AA,H4AB,H4AC)
6.b Aromatic/amide H refined with riding coordinates:
 C3(H3), C4(H4), C6(H6), C7(H7), C10(H10), C11(H11), C13(H13), C14(H14),
 C18(H18), C19(H19), C20(H20), C21(H21), C22(H22), C24(H24), C25(H25), C27(H27),
  C28(H28), C30(H30), C31(H31), C33(H33), C3A(H3A), C4A(H4A), C6A(H6A),
 C7A(H7A), C10A(H10A), C11A(H11A), C13A(H13A), C14A(H14A), C18A(H18A),
 C19A(H19A), C20A(H20A), C21A(H21A), C22A(H22A), C24A(H24A), C25A(H25A),
 C27A(H27A), C28A(H28A), C30A(H30A), C31A(H31A), C33A(H33A), C0AA(H0AA),
 C2AA(H2AA), C3AA(H3AA), C30B(H30B), C31B(H31B)
6.c Idealised Me refined as rotating group:
 C1(H1A,H1B,H1C), C15(H15G,H15H,H15I), C34(H34G,H34H,H34I), C1A(H1AA,H1AB,
 H1AC), C15A(H15A,H15B,H15C), C34A(H34A,H34B,H34C), C34B(H34D,H34E,H34F),
 C15B(H15D,H15E,H15F)
;
_shelx_shelxl_version_number 2014/7
_olex2_submission_special_instructions 'No special instructions were received'

loop_
_space_group_symop_operation_xyz
'x, y, z'
'-x, -y, -z'

loop_
_atom_site_label
_atom_site_type_symbol
_atom_site_fract_x
_atom_site_fract_y
_atom_site_fract_z
_atom_site_U_iso_or_equiv
_atom_site_adp_type
_atom_site_occupancy
_atom_site_site_symmetry_order
_atom_site_calc_flag
_atom_site_refinement_flags_posn
_atom_site_refinement_flags_adp
_atom_site_refinement_flags_occupancy
_atom_site_disorder_assembly
_atom_site_disorder_group
O1 O 0.3002(2) 0.71965(18) -0.00714(7) 0.0549(5) Uani 1 1 d . . . . .
O2 O 0.7564(2) 0.9020(2) 0.30776(9) 0.0587(5) Uani 1 1 d . . . . .
O3 O -0.1201(5) 1.3474(6) 0.5121(2) 0.081(2) Uani 0.445(4) 1 d D U P A 1
N1 N 0.1163(17) 1.3647(14) 0.5107(8) 0.058(3) Uani 0.445(4) 1 d . U P A 1
C1 C 0.2951(4) 0.5844(3) -0.00838(12) 0.0597(8) Uani 1 1 d . . . . .
H1A H 0.2928 0.5580 -0.0439 0.090 Uiso 1 1 calc GR . . . .
H1B H 0.2146 0.5553 0.0106 0.090 Uiso 1 1 calc GR . . . .
H1C H 0.3745 0.5487 0.0073 0.090 Uiso 1 1 calc GR . . . .
C2 C 0.2983(3) 0.7734(2) 0.04116(10) 0.0407(5) Uani 1 1 d . . . . .
C3 C 0.3009(3) 0.9056(3) 0.04236(11) 0.0468(6) Uani 1 1 d . . . . .
H3 H 0.3052 0.9530 0.0113 0.056 Uiso 1 1 calc R . . . .
C4 C 0.2972(3) 0.9669(2) 0.08926(11) 0.0426(6) Uani 1 1 d . . . . .
H4 H 0.2988 1.0554 0.0894 0.051 Uiso 1 1 calc R . . . .
C5 C 0.2911(2) 0.8991(2) 0.13652(10) 0.0358(5) Uani 1 1 d . . . . .
C6 C 0.2914(2) 0.7666(2) 0.13466(10) 0.0382(5) Uani 1 1 d . . . . .
H6 H 0.2901 0.7190 0.1657 0.046 Uiso 1 1 calc R . . . .
C7 C 0.2935(2) 0.7036(2) 0.08755(10) 0.0389(5) Uani 1 1 d . . . . .
H7 H 0.2916 0.6151 0.0872 0.047 Uiso 1 1 calc R . . . .
C8 C 0.2849(2) 0.9583(2) 0.18882(10) 0.0366(5) Uani 1 1 d . . . . .
C9 C 0.4076(2) 0.9327(2) 0.22044(10) 0.0368(5) Uani 1 1 d . . . . .
C10 C 0.5348(2) 0.9765(2) 0.20190(11) 0.0411(6) Uani 1 1 d . . . . .
H10 H 0.5429 1.0155 0.1691 0.049 Uiso 1 1 calc R . . . .
C11 C 0.6488(3) 0.9630(3) 0.23142(12) 0.0468(6) Uani 1 1 d . . . . .
H11 H 0.7322 0.9947 0.2187 0.056 Uiso 1 1 calc R . . . .
C12 C 0.6393(3) 0.9025(2) 0.27982(11) 0.0453(6) Uani 1 1 d . . . . .
C13 C 0.5165(3) 0.8505(3) 0.29757(11) 0.0456(6) Uani 1 1 d . . . . .
H13 H 0.5107 0.8050 0.3290 0.055 Uiso 1 1 calc R . . . .
C14 C 0.4016(3) 0.8671(2) 0.26793(11) 0.0447(6) Uani 1 1 d . . . . .
H14 H 0.3189 0.8332 0.2803 0.054 Uiso 1 1 calc R . . . .
C15 C 0.7606(4) 0.8217(4) 0.35253(14) 0.0721(10) Uani 1 1 d . . . . .
H15G H 0.7457 0.7353 0.3430 0.108 Uiso 1 1 calc GR . . . .
H15H H 0.6908 0.8475 0.3775 0.108 Uiso 1 1 calc GR . . . .
H15I H 0.8484 0.8279 0.3675 0.108 Uiso 1 1 calc GR . . . .
C16 C 0.1764(2) 1.0270(2) 0.20681(10) 0.0357(5) Uani 1 1 d . . . . .
C17 C 0.0531(2) 1.0531(2) 0.17558(9) 0.0329(5) Uani 1 1 d . . . . .
C18 C -0.0116(2) 0.9610(2) 0.14698(10) 0.0374(5) Uani 1 1 d . . . . .
H18 H 0.0220 0.8779 0.1468 0.045 Uiso 1 1 calc R . . . .
C19 C -0.1253(3) 0.9927(2) 0.11906(10) 0.0420(6) Uani 1 1 d . . . . .
H19 H -0.1675 0.9304 0.1004 0.050 Uiso 1 1 calc R . . . .
C20 C -0.1772(3) 1.1157(3) 0.11849(10) 0.0433(6) Uani 1 1 d . . . . .
H20 H -0.2522 1.1367 0.0989 0.052 Uiso 1 1 calc R . . . .
C21 C -0.1160(3) 1.2078(2) 0.14764(10) 0.0413(6) Uani 1 1 d . . . . .
H21 H -0.1508 1.2905 0.1480 0.050 Uiso 1 1 calc R . . . .
C22 C -0.0033(2) 1.1761(2) 0.17601(10) 0.0366(5) Uani 1 1 d . . . . .
H22 H 0.0359 1.2379 0.1958 0.044 Uiso 1 1 calc R . . . .
C23 C 0.1706(2) 1.0838(2) 0.25987(10) 0.0361(5) Uani 1 1 d . . . . .
C24 C 0.2762(2) 1.1557(2) 0.27882(11) 0.0432(6) Uani 1 1 d . . . . .
H24 H 0.3534 1.1719 0.2575 0.052 Uiso 1 1 calc R . . . .
C25 C 0.2680(3) 1.2030(3) 0.32837(12) 0.0482(7) Uani 1 1 d . . . . .
H25 H 0.3399 1.2505 0.3399 0.058 Uiso 1 1 calc R . . . .
C26 C 0.1548(3) 1.1815(3) 0.36167(11) 0.0475(6) Uani 1 1 d . . . . .
C27 C 0.0483(3) 1.1111(3) 0.34266(11) 0.0491(7) Uani 1 1 d . . . . .
H27 H -0.0290 1.0952 0.3639 0.059 Uiso 1 1 calc R . . . .
C28 C 0.0560(3) 1.0648(2) 0.29277(10) 0.0431(6) Uani 1 1 d . . . . .
H28 H -0.0172 1.0198 0.2808 0.052 Uiso 1 1 calc R . . . .
C29 C 0.1450(3) 1.2349(3) 0.41475(13) 0.0616(8) Uani 1 1 d . . . . .
C30 C 0.2478(8) 1.2725(7) 0.4434(3) 0.0459(16) Uani 0.445(4) 1 d . U P A 1
H30 H 0.3364 1.2600 0.4300 0.055 Uiso 0.445(4) 1 calc R . P A 1
C31 C 0.2312(11) 1.3283(9) 0.4910(4) 0.055(2) Uani 0.445(4) 1 d . U P A 1
H31 H 0.3084 1.3403 0.5101 0.066 Uiso 0.445(4) 1 calc R . P A 1
C32 C -0.0034(6) 1.3236(7) 0.4877(3) 0.0573(18) Uani 0.445(4) 1 d D U P A 1
C33 C 0.0088(6) 1.2694(7) 0.4378(3) 0.0526(17) Uani 0.445(4) 1 d . U P A 1
H33 H -0.0690 1.2552 0.4193 0.063 Uiso 0.445(4) 1 calc R . P A 1
C34 C 0.1048(15) 1.4353(13) 0.5605(7) 0.065(3) Uani 0.445(4) 1 d . U P A 1
H34G H 0.1944 1.4504 0.5726 0.097 Uiso 0.445(4) 1 calc GR . P A 1
H34H H 0.0538 1.3856 0.5862 0.097 Uiso 0.445(4) 1 calc GR . P A 1
H34I H 0.0589 1.5153 0.5547 0.097 Uiso 0.445(4) 1 calc GR . P A 1
O1A O 0.80057(18) 0.78388(18) -0.00049(7) 0.0463(4) Uani 1 1 d . . . . .
O2A O 1.1803(6) 0.6507(4) 0.3246(2) 0.0637(14) Uani 0.768(8) 1 d D U P B 1
O3A O 0.5253(2) 0.3174(2) 0.55948(7) 0.0634(6) Uani 1 1 d . . . . .
N1A N 0.6254(10) 0.1365(7) 0.5241(3) 0.0730(19) Uani 0.672(14) 1 d . U P C 1
C1A C 0.9342(3) 0.8005(3) -0.02410(11) 0.0560(7) Uani 1 1 d . . . . .
H1AA H 0.9286 0.8545 -0.0546 0.084 Uiso 1 1 calc GR . . . .
H1AB H 0.9716 0.7191 -0.0337 0.084 Uiso 1 1 calc GR . . . .
H1AC H 0.9921 0.8391 0.0002 0.084 Uiso 1 1 calc GR . . . .
C2A C 0.7921(2) 0.7177(2) 0.04618(9) 0.0353(5) Uani 1 1 d . . . . .
C3A C 0.6653(2) 0.7197(2) 0.07247(10) 0.0385(5) Uani 1 1 d . . . . .
H3A H 0.5921 0.7617 0.0576 0.046 Uiso 1 1 calc R . . . .
C4A C 0.6479(2) 0.6596(2) 0.12058(10) 0.0363(5) Uani 1 1 d . . . . .
H4A H 0.5629 0.6632 0.1379 0.044 Uiso 1 1 calc R . . . .
C5A C 0.7543(2) 0.5937(2) 0.14380(9) 0.0323(5) Uani 1 1 d . . . . .
C6A C 0.8804(2) 0.5930(2) 0.11650(9) 0.0367(5) Uani 1 1 d . . . . .
H6A H 0.9537 0.5504 0.1312 0.044 Uiso 1 1 calc R . . . .
C7A C 0.9002(2) 0.6536(2) 0.06822(9) 0.0372(5) Uani 1 1 d . . . . .
H7A H 0.9852 0.6511 0.0509 0.045 Uiso 1 1 calc R . . . .
C8A C 0.7408(2) 0.5328(2) 0.19670(9) 0.0319(5) Uani 1 1 d . . . . .
C9A C 0.8582(2) 0.5563(2) 0.23056(9) 0.0324(5) Uani 1 1 d . . . . .
C10A C 0.9092(3) 0.6797(2) 0.23399(10) 0.0420(6) Uani 1 1 d . . . . .
H10A H 0.8693 0.7459 0.2152 0.050 Uiso 1 1 calc R . . . .
C11A C 1.0178(3) 0.7051(3) 0.26472(12) 0.0514(7) Uani 1 1 d . . . . .
H11A H 1.0499 0.7879 0.2664 0.062 Uiso 1 1 calc R . . . .
C12A C 1.0786(3) 0.6083(3) 0.29281(11) 0.0477(6) Uani 1 1 d . . . . .
C13A C 1.0324(3) 0.4855(3) 0.28974(11) 0.0458(6) Uani 1 1 d . . . . .
H13A H 1.0739 0.4198 0.3083 0.055 Uiso 1 1 calc R . . . .
C14A C 0.9232(2) 0.4600(2) 0.25870(10) 0.0382(5) Uani 1 1 d . . . . .
H14A H 0.8929 0.3767 0.2567 0.046 Uiso 1 1 calc R . . . .
C15A C 1.2439(4) 0.5563(4) 0.35563(17) 0.0656(15) Uani 0.768(8) 1 d D U P B 1
H15A H 1.1777 0.5197 0.3800 0.098 Uiso 0.768(8) 1 calc GR . P B 1
H15B H 1.3154 0.5942 0.3743 0.098 Uiso 0.768(8) 1 calc GR . P B 1
H15C H 1.2819 0.4909 0.3337 0.098 Uiso 0.768(8) 1 calc GR . P B 1
C16A C 0.6312(2) 0.4637(2) 0.21430(9) 0.0327(5) Uani 1 1 d . . . . .
C17A C 0.5142(2) 0.4286(2) 0.18207(9) 0.0339(5) Uani 1 1 d . . . . .
C18A C 0.5324(3) 0.3644(2) 0.13555(10) 0.0407(6) Uani 1 1 d . . . . .
H18A H 0.6203 0.3452 0.1230 0.049 Uiso 1 1 calc R . . . .
C19A C 0.4216(3) 0.3284(3) 0.10748(11) 0.0469(6) Uani 1 1 d . . . . .
H19A H 0.4357 0.2852 0.0765 0.056 Uiso 1 1 calc R . . . .
C20A C 0.2910(3) 0.3566(3) 0.12553(11) 0.0479(7) Uani 1 1 d . . . . .
H20A H 0.2168 0.3331 0.1066 0.057 Uiso 1 1 calc R . . . .
C21A C 0.2704(3) 0.4198(3) 0.17177(11) 0.0451(6) Uani 1 1 d . . . . .
H21A H 0.1821 0.4389 0.1840 0.054 Uiso 1 1 calc R . . . .
C22A C 0.3812(2) 0.4550(2) 0.20023(10) 0.0375(5) Uani 1 1 d . . . . .
H22A H 0.3664 0.4964 0.2316 0.045 Uiso 1 1 calc R . . . .
C23A C 0.6206(2) 0.4120(2) 0.26899(9) 0.0323(5) Uani 1 1 d . . . . .
C24A C 0.6038(3) 0.4905(2) 0.31170(10) 0.0396(5) Uani 1 1 d . . . . .
H24A H 0.5935 0.5779 0.3064 0.048 Uiso 1 1 calc R . . . .
C25A C 0.6020(3) 0.4405(2) 0.36211(10) 0.0408(6) Uani 1 1 d . . . . .
H25A H 0.5891 0.4947 0.3901 0.049 Uiso 1 1 calc R . . . .
C26A C 0.6194(2) 0.3097(2) 0.37155(9) 0.0379(5) Uani 1 1 d . . . . .
C27A C 0.6317(3) 0.2318(2) 0.32851(10) 0.0399(5) Uani 1 1 d . . . . .
H27A H 0.6413 0.1442 0.3337 0.048 Uiso 1 1 calc R . . . .
C28A C 0.6302(2) 0.2813(2) 0.27837(9) 0.0371(5) Uani 1 1 d . . . . .
H28A H 0.6355 0.2264 0.2504 0.045 Uiso 1 1 calc R . . . .
C29A C 0.6235(3) 0.2549(3) 0.42524(11) 0.0511(7) Uani 1 1 d . . . . .
C30A C 0.6727(9) 0.1236(7) 0.4331(3) 0.0640(18) Uani 0.672(14) 1 d . U P C 1
H30A H 0.6992 0.0746 0.4046 0.077 Uiso 0.672(14) 1 calc R . P C 1
C31A C 0.6790(10) 0.0746(8) 0.4817(2) 0.073(2) Uani 0.672(14) 1 d . U P C 1
H31A H 0.7215 -0.0041 0.4866 0.088 Uiso 0.672(14) 1 calc R . P C 1
C32A C 0.5754(3) 0.2658(3) 0.52022(11) 0.0591(8) Uani 1 1 d . . . . .
C33A C 0.5742(3) 0.3175(3) 0.46787(10) 0.0468(6) Uani 1 1 d . . . . .
H33A H 0.5374 0.3987 0.4629 0.056 Uiso 1 1 calc R . . . .
C34A C 0.6368(13) 0.0785(11) 0.5769(4) 0.103(3) Uani 0.672(14) 1 d . U P C 1
H34A H 0.5497 0.0461 0.5889 0.155 Uiso 0.672(14) 1 calc GR . P C 1
H34B H 0.6658 0.1418 0.6003 0.155 Uiso 0.672(14) 1 calc GR . P C 1
H34C H 0.7025 0.0100 0.5756 0.155 Uiso 0.672(14) 1 calc GR . P C 1
C0AA C 0.0875(7) 1.1674(8) 0.4546(3) 0.080(2) Uani 0.555(4) 1 d . U P A 2
H0AA H 0.0517 1.0885 0.4471 0.096 Uiso 0.555(4) 1 calc R . P A 2
C1AA C 0.0759(9) 1.2081(9) 0.5098(4) 0.100(2) Uani 0.555(4) 1 d . U P A 2
O0AA O 0.0183(7) 1.1284(10) 0.54673(18) 0.157(3) Uani 0.555(4) 1 d . U P A 2
C2AA C 0.2297(9) 1.3386(10) 0.4258(4) 0.097(3) Uani 0.555(4) 1 d . U P A 2
H2AA H 0.2890 1.3745 0.4005 0.116 Uiso 0.555(4) 1 calc R . P A 2
C3AA C 0.2203(10) 1.3825(11) 0.4743(4) 0.095(3) Uani 0.555(4) 1 d . U P A 2
H3AA H 0.2721 1.4525 0.4824 0.114 Uiso 0.555(4) 1 calc R . P A 2
C30B C 0.7228(18) 0.1629(17) 0.4360(6) 0.064(3) Uani 0.328(14) 1 d . U P C 2
H30B H 0.7745 0.1276 0.4086 0.076 Uiso 0.328(14) 1 calc R . P C 2
C31B C 0.7451(19) 0.1241(16) 0.4858(5) 0.070(3) Uani 0.328(14) 1 d . U P C 2
H31B H 0.8088 0.0599 0.4921 0.084 Uiso 0.328(14) 1 calc R . P C 2
N1B N 0.6747(15) 0.1787(14) 0.5267(5) 0.058(3) Uani 0.328(14) 1 d . U P C 2
C34B C 0.700(2) 0.1256(18) 0.5803(7) 0.078(5) Uani 0.328(14) 1 d . U P C 2
H34D H 0.7290 0.1928 0.6020 0.117 Uiso 0.328(14) 1 calc GR . P C 2
H34E H 0.7702 0.0612 0.5780 0.117 Uiso 0.328(14) 1 calc GR . P C 2
H34F H 0.6177 0.0891 0.5951 0.117 Uiso 0.328(14) 1 calc GR . P C 2
O2B O 1.203(2) 0.6079(17) 0.3150(7) 0.062(5) Uani 0.232(8) 1 d . U P B 2
C15B C 1.1985(17) 0.6925(17) 0.3568(5) 0.070(5) Uani 0.232(8) 1 d . U P B 2
H15D H 1.1779 0.7770 0.3441 0.105 Uiso 0.232(8) 1 calc GR . P B 2
H15E H 1.2854 0.6922 0.3727 0.105 Uiso 0.232(8) 1 calc GR . P B 2
H15F H 1.1291 0.6662 0.3821 0.105 Uiso 0.232(8) 1 calc GR . P B 2
N0AA N 0.1339(19) 1.3258(13) 0.5139(8) 0.094(5) Uani 0.555(4) 1 d . . P A 2
C4AA C 0.124(2) 1.3871(14) 0.5646(7) 0.135(7) Uani 0.555(4) 1 d . . P A 2
H4AA H 0.0543 1.3452 0.5858 0.202 Uiso 0.555(4) 1 d R . P A 2
H4AB H 0.1000 1.4753 0.5599 0.202 Uiso 0.555(4) 1 d R . P A 2
H4AC H 0.2095 1.3801 0.5814 0.202 Uiso 0.555(4) 1 d R . P A 2

loop_
_atom_site_aniso_label
_atom_site_aniso_U_11
_atom_site_aniso_U_22
_atom_site_aniso_U_33
_atom_site_aniso_U_23
_atom_site_aniso_U_13
_atom_site_aniso_U_12
O1 0.0752(14) 0.0443(11) 0.0456(11) -0.0069(9) -0.0034(9) -0.0044(10)
O2 0.0443(11) 0.0542(12) 0.0797(15) -0.0086(11) -0.0236(10) -0.0019(9)
O3 0.043(3) 0.118(5) 0.084(4) -0.050(3) 0.001(2) -0.013(3)
N1 0.055(5) 0.063(5) 0.057(4) -0.027(4) -0.015(4) -0.004(4)
C1 0.080(2) 0.0466(16) 0.0528(17) -0.0139(13) 0.0040(15) -0.0079(15)
C2 0.0363(13) 0.0420(13) 0.0440(14) -0.0025(11) -0.0027(10) -0.0035(10)
C3 0.0533(16) 0.0411(14) 0.0459(14) 0.0060(11) -0.0034(12) -0.0055(12)
C4 0.0426(14) 0.0296(12) 0.0560(15) -0.0005(11) -0.0039(11) -0.0047(10)
C5 0.0289(11) 0.0325(12) 0.0460(13) -0.0006(10) -0.0014(9) -0.0041(9)
C6 0.0369(13) 0.0322(12) 0.0455(13) 0.0020(10) -0.0022(10) -0.0012(9)
C7 0.0350(13) 0.0299(12) 0.0521(14) -0.0028(10) -0.0035(10) 0.0006(9)
C8 0.0334(12) 0.0288(11) 0.0480(14) -0.0010(10) -0.0037(10) -0.0065(9)
C9 0.0328(12) 0.0283(11) 0.0499(14) -0.0053(10) -0.0059(10) 0.0000(9)
C10 0.0344(13) 0.0395(13) 0.0495(14) -0.0040(11) -0.0011(10) -0.0040(10)
C11 0.0304(13) 0.0430(14) 0.0675(18) -0.0099(13) -0.0021(12) -0.0066(10)
C12 0.0338(13) 0.0387(13) 0.0649(17) -0.0146(12) -0.0137(12) 0.0011(10)
C13 0.0445(15) 0.0404(14) 0.0524(15) -0.0008(12) -0.0084(12) -0.0004(11)
C14 0.0335(13) 0.0379(13) 0.0630(17) -0.0003(12) -0.0056(11) -0.0034(10)
C15 0.066(2) 0.076(2) 0.077(2) -0.0070(19) -0.0344(18) 0.0020(18)
C16 0.0310(12) 0.0271(11) 0.0494(14) -0.0004(10) -0.0058(10) -0.0068(9)
C17 0.0300(11) 0.0285(11) 0.0402(12) -0.0007(9) -0.0016(9) -0.0072(9)
C18 0.0314(12) 0.0322(12) 0.0491(14) -0.0057(10) -0.0025(10) -0.0050(9)
C19 0.0384(13) 0.0394(13) 0.0490(14) -0.0106(11) -0.0069(11) -0.0053(10)
C20 0.0374(13) 0.0473(15) 0.0458(14) -0.0023(11) -0.0097(11) 0.0015(11)
C21 0.0400(14) 0.0342(12) 0.0496(15) -0.0028(11) -0.0020(11) 0.0029(10)
C22 0.0339(12) 0.0295(11) 0.0467(13) -0.0040(10) -0.0031(10) -0.0047(9)
C23 0.0303(12) 0.0293(11) 0.0492(14) -0.0038(10) -0.0061(10) -0.0022(9)
C24 0.0297(12) 0.0377(13) 0.0630(16) -0.0117(12) -0.0053(11) -0.0041(10)
C25 0.0332(13) 0.0450(15) 0.0682(18) -0.0161(13) -0.0133(12) -0.0054(11)
C26 0.0455(15) 0.0458(15) 0.0526(16) -0.0095(12) -0.0126(12) -0.0049(12)
C27 0.0426(15) 0.0535(16) 0.0516(16) -0.0064(13) -0.0019(12) -0.0151(12)
C28 0.0366(13) 0.0452(14) 0.0485(14) -0.0066(11) -0.0056(11) -0.0132(11)
C29 0.0595(19) 0.069(2) 0.0581(19) -0.0169(16) -0.0102(15) -0.0138(16)
C30 0.037(3) 0.058(4) 0.044(3) -0.005(3) -0.010(2) -0.009(3)
C31 0.053(4) 0.066(4) 0.047(4) -0.003(3) -0.025(3) -0.003(4)
C32 0.043(3) 0.066(4) 0.064(4) -0.021(3) -0.009(3) -0.004(3)
C33 0.036(3) 0.064(4) 0.059(4) -0.022(3) -0.005(3) -0.009(3)
C34 0.075(6) 0.070(7) 0.052(5) -0.027(5) -0.023(4) 0.001(5)
O1A 0.0401(10) 0.0552(11) 0.0434(10) 0.0122(8) -0.0047(8) -0.0090(8)
O2A 0.054(3) 0.071(3) 0.069(3) -0.008(2) -0.025(2) -0.021(2)
O3A 0.0693(14) 0.0835(16) 0.0378(10) -0.0133(10) -0.0051(9) 0.0102(12)
N1A 0.111(5) 0.064(3) 0.042(2) 0.007(2) 0.006(3) 0.009(3)
C1A 0.0476(16) 0.071(2) 0.0483(16) 0.0146(14) 0.0000(12) -0.0130(14)
C2A 0.0347(12) 0.0329(12) 0.0388(12) 0.0015(10) -0.0053(9) -0.0101(9)
C3A 0.0317(12) 0.0361(12) 0.0482(14) 0.0050(10) -0.0088(10) -0.0044(9)
C4A 0.0270(11) 0.0351(12) 0.0466(13) 0.0023(10) -0.0005(9) -0.0042(9)
C5A 0.0286(11) 0.0300(11) 0.0387(12) -0.0020(9) -0.0026(9) -0.0053(8)
C6A 0.0302(12) 0.0390(13) 0.0414(13) 0.0011(10) -0.0061(9) -0.0009(9)
C7A 0.0297(12) 0.0426(13) 0.0394(12) -0.0037(10) 0.0009(9) -0.0033(10)
C8A 0.0286(11) 0.0286(11) 0.0386(12) -0.0040(9) -0.0017(9) -0.0023(8)
C9A 0.0299(11) 0.0303(11) 0.0371(12) -0.0023(9) -0.0005(9) -0.0038(9)
C10A 0.0435(14) 0.0328(12) 0.0504(15) -0.0002(11) -0.0087(11) -0.0080(10)
C11A 0.0506(16) 0.0427(15) 0.0621(17) -0.0047(13) -0.0105(13) -0.0178(12)
C12A 0.0353(13) 0.0592(17) 0.0494(15) -0.0002(13) -0.0090(11) -0.0141(12)
C13A 0.0332(13) 0.0520(16) 0.0521(15) 0.0106(12) -0.0064(11) -0.0044(11)
C14A 0.0293(12) 0.0340(12) 0.0512(14) 0.0018(11) -0.0013(10) -0.0063(9)
C15A 0.049(2) 0.087(4) 0.063(3) -0.006(2) -0.0205(19) -0.004(2)
C16A 0.0312(11) 0.0313(11) 0.0357(12) -0.0036(9) -0.0013(9) -0.0027(9)
C17A 0.0348(12) 0.0296(11) 0.0375(12) 0.0019(9) -0.0032(9) -0.0093(9)
C18A 0.0377(13) 0.0389(13) 0.0458(14) -0.0047(11) -0.0039(10) -0.0044(10)
C19A 0.0499(16) 0.0431(14) 0.0488(15) -0.0057(12) -0.0102(12) -0.0125(12)
C20A 0.0446(15) 0.0461(15) 0.0543(16) 0.0065(12) -0.0171(12) -0.0188(12)
C21A 0.0298(12) 0.0483(15) 0.0571(16) 0.0089(12) -0.0046(11) -0.0098(10)
C22A 0.0346(12) 0.0374(12) 0.0405(13) 0.0031(10) 0.0013(10) -0.0076(10)
C23A 0.0265(11) 0.0317(11) 0.0390(12) -0.0021(9) -0.0029(9) -0.0070(8)
C24A 0.0425(14) 0.0320(12) 0.0448(14) -0.0051(10) -0.0018(10) -0.0056(10)
C25A 0.0453(14) 0.0401(13) 0.0378(13) -0.0109(10) -0.0047(10) -0.0012(11)
C26A 0.0323(12) 0.0448(14) 0.0370(12) -0.0041(10) -0.0021(9) -0.0018(10)
C27A 0.0463(14) 0.0304(12) 0.0429(13) -0.0006(10) 0.0010(11) -0.0042(10)
C28A 0.0436(13) 0.0311(12) 0.0369(12) -0.0076(10) 0.0002(10) -0.0081(10)
C29A 0.0573(17) 0.0556(17) 0.0396(14) 0.0014(12) 0.0016(12) 0.0100(13)
C30A 0.090(5) 0.054(3) 0.047(3) -0.001(2) 0.009(3) 0.010(3)
C31A 0.100(5) 0.063(3) 0.054(3) 0.009(3) 0.012(3) 0.021(3)
C32A 0.066(2) 0.072(2) 0.0395(15) -0.0039(14) -0.0014(13) 0.0138(16)
C33A 0.0484(15) 0.0545(16) 0.0382(13) -0.0050(12) -0.0086(11) 0.0042(12)
C34A 0.165(9) 0.094(6) 0.049(4) 0.016(4) 0.010(5) 0.026(6)
C0AA 0.082(4) 0.095(5) 0.064(4) -0.021(3) -0.027(3) 0.009(4)
C1AA 0.100(5) 0.108(5) 0.097(5) -0.038(4) -0.041(4) 0.016(4)
O0AA 0.137(5) 0.307(10) 0.027(2) -0.009(4) -0.016(3) 0.003(6)
C2AA 0.075(4) 0.117(6) 0.101(5) -0.058(5) 0.006(4) -0.024(4)
C3AA 0.069(4) 0.119(6) 0.099(5) -0.052(5) -0.002(4) -0.025(5)
C30B 0.076(7) 0.067(7) 0.047(5) -0.003(5) 0.005(5) 0.024(5)
C31B 0.088(6) 0.068(6) 0.054(5) 0.001(5) 0.005(5) 0.025(5)
N1B 0.076(6) 0.061(6) 0.036(4) 0.006(4) -0.002(4) 0.025(4)
C34B 0.108(11) 0.079(9) 0.045(6) 0.010(7) -0.004(7) 0.038(8)
O2B 0.042(6) 0.081(9) 0.066(7) -0.012(6) -0.020(5) -0.005(6)
C15B 0.085(10) 0.090(10) 0.036(7) 0.009(6) -0.018(6) -0.045(8)
N0AA 0.096(7) 0.120(12) 0.068(6) -0.043(8) -0.022(5) 0.017(7)
C4AA 0.213(16) 0.113(12) 0.081(9) -0.058(10) -0.030(8) 0.015(10)

loop_
_atom_type_symbol
_atom_type_description
_atom_type_scat_dispersion_real
_atom_type_scat_dispersion_imag
_atom_type_scat_source
C C 0.0033 0.0016 'International Tables Vol C Tables 4.2.6.8 and 6.1.1.4'
H H 0.0000 0.0000 'International Tables Vol C Tables 4.2.6.8 and 6.1.1.4'
N N 0.0061 0.0033 'International Tables Vol C Tables 4.2.6.8 and 6.1.1.4'
O O 0.0106 0.0060 'International Tables Vol C Tables 4.2.6.8 and 6.1.1.4'

loop_
_geom_angle_atom_site_label_1
_geom_angle_atom_site_label_2
_geom_angle_atom_site_label_3
_geom_angle
C2 O1 C1 116.8(2)
C12 O2 C15 117.8(2)
C31 N1 C32 118.3(14)
C31 N1 C34 121.9(13)
C32 N1 C34 119.4(14)
O1 C1 H1A 109.5
O1 C1 H1B 109.5
O1 C1 H1C 109.5
H1A C1 H1B 109.5
H1A C1 H1C 109.5
H1B C1 H1C 109.5
O1 C2 C3 116.8(2)
O1 C2 C7 123.8(2)
C7 C2 C3 119.4(2)
C2 C3 H3 119.8
C4 C3 C2 120.4(2)
C4 C3 H3 119.8
C3 C4 H4 119.3
C3 C4 C5 121.4(2)
C5 C4 H4 119.3
C4 C5 C6 117.5(2)
C4 C5 C8 124.6(2)
C6 C5 C8 117.9(2)
C5 C6 H6 119.2
C7 C6 C5 121.6(2)
C7 C6 H6 119.2
C2 C7 C6 119.7(2)
C2 C7 H7 120.2
C6 C7 H7 120.2
C5 C8 C9 114.5(2)
C16 C8 C5 122.9(2)
C16 C8 C9 122.6(2)
C10 C9 C8 119.2(2)
C14 C9 C8 123.2(2)
C14 C9 C10 117.6(2)
C9 C10 H10 119.4
C11 C10 C9 121.2(3)
C11 C10 H10 119.4
C10 C11 H11 119.9
C10 C11 C12 120.2(2)
C12 C11 H11 119.9
O2 C12 C11 115.6(2)
O2 C12 C13 124.6(3)
C13 C12 C11 119.8(2)
C12 C13 H13 120.3
C12 C13 C14 119.4(3)
C14 C13 H13 120.3
C9 C14 C13 121.6(2)
C9 C14 H14 119.2
C13 C14 H14 119.2
O2 C15 H15G 109.5
O2 C15 H15H 109.5
O2 C15 H15I 109.5
H15G C15 H15H 109.5
H15G C15 H15I 109.5
H15H C15 H15I 109.5
C8 C16 C17 123.1(2)
C8 C16 C23 122.3(2)
C17 C16 C23 114.67(19)
C18 C17 C16 124.0(2)
C22 C17 C16 118.2(2)
C22 C17 C18 117.8(2)
C17 C18 H18 119.7
C19 C18 C17 120.5(2)
C19 C18 H18 119.7
C18 C19 H19 119.5
C20 C19 C18 121.0(2)
C20 C19 H19 119.5
C19 C20 H20 120.4
C19 C20 C21 119.2(2)
C21 C20 H20 120.4
C20 C21 H21 120.1
C22 C21 C20 119.9(2)
C22 C21 H21 120.1
C17 C22 H22 119.2
C21 C22 C17 121.5(2)
C21 C22 H22 119.2
C24 C23 C16 123.2(2)
C28 C23 C16 119.6(2)
C28 C23 C24 117.2(2)
C23 C24 H24 119.4
C25 C24 C23 121.2(2)
C25 C24 H24 119.4
C24 C25 H25 119.2
C24 C25 C26 121.6(2)
C26 C25 H25 119.2
C25 C26 C27 117.4(2)
C25 C26 C29 121.5(2)
C27 C26 C29 121.1(3)
C26 C27 H27 119.5
C28 C27 C26 120.9(3)
C28 C27 H27 119.5
C23 C28 H28 119.2
C27 C28 C23 121.7(2)
C27 C28 H28 119.2
C30 C29 C26 127.4(4)
C30 C29 C33 112.9(5)
C33 C29 C26 119.1(3)
C0AA C29 C26 120.3(4)
C0AA C29 C2AA 118.8(6)
C2AA C29 C26 118.5(5)
C29 C30 H30 117.8
C29 C30 C31 124.4(7)
C31 C30 H30 117.8
N1 C31 C30 123.9(11)
N1 C31 H31 118.1
C30 C31 H31 118.1
O3 C32 N1 117.6(10)
O3 C32 C33 123.9(6)
N1 C32 C33 118.3(10)
C29 C33 H33 119.8
C32 C33 C29 120.4(5)
C32 C33 H33 119.8
N1 C34 H34G 109.5
N1 C34 H34H 109.5
N1 C34 H34I 109.5
H34G C34 H34H 109.5
H34G C34 H34I 109.5
H34H C34 H34I 109.5
C2A O1A C1A 116.8(2)
C12A O2A C15A 116.1(4)
C31A N1A C32A 121.6(5)
C31A N1A C34A 119.9(7)
C32A N1A C34A 117.8(6)
O1A C1A H1AA 109.5
O1A C1A H1AB 109.5
O1A C1A H1AC 109.5
H1AA C1A H1AB 109.5
H1AA C1A H1AC 109.5
H1AB C1A H1AC 109.5
O1A C2A C3A 115.9(2)
O1A C2A C7A 124.5(2)
C7A C2A C3A 119.6(2)
C2A C3A H3A 119.9
C4A C3A C2A 120.2(2)
C4A C3A H3A 119.9
C3A C4A H4A 119.1
C3A C4A C5A 121.7(2)
C5A C4A H4A 119.1
C4A C5A C6A 116.9(2)
C4A C5A C8A 123.1(2)
C6A C5A C8A 119.9(2)
C5A C6A H6A 118.9
C7A C6A C5A 122.2(2)
C7A C6A H6A 118.9
C2A C7A C6A 119.4(2)
C2A C7A H7A 120.3
C6A C7A H7A 120.3
C5A C8A C9A 114.29(18)
C16A C8A C5A 124.2(2)
C16A C8A C9A 121.5(2)
C10A C9A C8A 119.7(2)
C14A C9A C8A 123.2(2)
C14A C9A C10A 117.1(2)
C9A C10A H10A 119.3
C11A C10A C9A 121.4(2)
C11A C10A H10A 119.3
C10A C11A H11A 119.9
C12A C11A C10A 120.2(2)
C12A C11A H11A 119.9
C11A C12A O2A 113.3(3)
C13A C12A O2A 126.7(3)
C13A C12A C11A 119.9(2)
O2B C12A C11A 128.2(9)
O2B C12A C13A 109.9(8)
C12A C13A H13A 120.1
C12A C13A C14A 119.8(2)
C14A C13A H13A 120.1
C9A C14A H14A 119.2
C13A C14A C9A 121.6(2)
C13A C14A H14A 119.2
O2A C15A H15A 109.5
O2A C15A H15B 109.5
O2A C15A H15C 109.5
H15A C15A H15B 109.5
H15A C15A H15C 109.5
H15B C15A H15C 109.5
C8A C16A C17A 124.9(2)
C8A C16A C23A 121.3(2)
C23A C16A C17A 113.75(18)
C18A C17A C16A 122.4(2)
C18A C17A C22A 118.1(2)
C22A C17A C16A 119.4(2)
C17A C18A H18A 119.4
C19A C18A C17A 121.2(2)
C19A C18A H18A 119.4
C18A C19A H19A 120.0
C20A C19A C18A 120.0(3)
C20A C19A H19A 120.0
C19A C20A H20A 120.1
C19A C20A C21A 119.9(2)
C21A C20A H20A 120.1
C20A C21A H21A 119.9
C20A C21A C22A 120.2(2)
C22A C21A H21A 119.9
C17A C22A H22A 119.7
C21A C22A C17A 120.5(2)
C21A C22A H22A 119.7
C24A C23A C16A 122.2(2)
C24A C23A C28A 117.9(2)
C28A C23A C16A 119.8(2)
C23A C24A H24A 119.5
C25A C24A C23A 121.0(2)
C25A C24A H24A 119.5
C24A C25A H25A 119.5
C24A C25A C26A 121.0(2)
C26A C25A H25A 119.5
C25A C26A C29A 121.8(2)
C27A C26A C25A 117.4(2)
C27A C26A C29A 120.8(2)
C26A C27A H27A 119.2
C28A C27A C26A 121.6(2)
C28A C27A H27A 119.2
C23A C28A H28A 119.5
C27A C28A C23A 121.0(2)
C27A C28A H28A 119.5
C30A C29A C26A 119.4(4)
C33A C29A C26A 122.9(3)
C33A C29A C30A 117.5(4)
C33A C29A C30B 114.1(7)
C30B C29A C26A 118.6(7)
C29A C30A H30A 120.3
C31A C30A C29A 119.5(6)
C31A C30A H30A 120.3
N1A C31A H31A 118.9
C30A C31A N1A 122.3(6)
C30A C31A H31A 118.9
O3A C32A N1A 119.5(4)
O3A C32A C33A 125.6(3)
O3A C32A N1B 118.0(6)
C33A C32A N1A 114.4(4)
N1B C32A C33A 112.8(6)
C29A C33A C32A 124.0(3)
C29A C33A H33A 118.0
C32A C33A H33A 118.0
N1A C34A H34A 109.5
N1A C34A H34B 109.5
N1A C34A H34C 109.5
H34A C34A H34B 109.5
H34A C34A H34C 109.5
H34B C34A H34C 109.5
C29 C0AA H0AA 117.2
C29 C0AA C1AA 125.5(7)
C1AA C0AA H0AA 117.2
O0AA C1AA C0AA 119.5(8)
O0AA C1AA N0AA 130.8(12)
N0AA C1AA C0AA 109.7(12)
C29 C2AA H2AA 121.6
C3AA C2AA C29 116.9(9)
C3AA C2AA H2AA 121.6
C2AA C3AA H3AA 118.9
C2AA C3AA N0AA 122.3(11)
N0AA C3AA H3AA 118.9
C29A C30B H30B 119.5
C31B C30B C29A 120.9(12)
C31B C30B H30B 119.5
C30B C31B H31B 119.7
C30B C31B N1B 120.5(12)
N1B C31B H31B 119.7
C32A N1B C31B 122.8(11)
C32A N1B C34B 119.7(11)
C31B N1B C34B 117.1(11)
N1B C34B H34D 109.5
N1B C34B H34E 109.5
N1B C34B H34F 109.5
H34D C34B H34E 109.5
H34D C34B H34F 109.5
H34E C34B H34F 109.5
C12A O2B C15B 109.1(14)
O2B C15B H15D 109.5
O2B C15B H15E 109.5
O2B C15B H15F 109.5
H15D C15B H15E 109.5
H15D C15B H15F 109.5
H15E C15B H15F 109.5
C1AA N0AA C3AA 123.4(14)
C1AA N0AA C4AA 118.2(17)
C3AA N0AA C4AA 117.7(14)
N0AA C4AA H4AA 108.5
N0AA C4AA H4AB 109.7
N0AA C4AA H4AC 110.2
H4AA C4AA H4AB 109.5
H4AA C4AA H4AC 109.5
H4AB C4AA H4AC 109.5

loop_
_geom_bond_atom_site_label_1
_geom_bond_atom_site_label_2
_geom_bond_distance
O1 C1 1.422(3)
O1 C2 1.374(3)
O2 C12 1.379(3)
O2 C15 1.412(4)
O3 C32 1.307(6)
N1 C31 1.27(2)
N1 C32 1.411(17)
N1 C34 1.49(2)
C1 H1A 0.9600
C1 H1B 0.9600
C1 H1C 0.9600
C2 C3 1.390(4)
C2 C7 1.384(4)
C3 H3 0.9300
C3 C4 1.377(4)
C4 H4 0.9300
C4 C5 1.393(3)
C5 C6 1.393(3)
C5 C8 1.492(3)
C6 H6 0.9300
C6 C7 1.391(3)
C7 H7 0.9300
C8 C9 1.497(3)
C8 C16 1.351(3)
C9 C10 1.396(3)
C9 C14 1.387(4)
C10 H10 0.9300
C10 C11 1.380(4)
C11 H11 0.9300
C11 C12 1.384(4)
C12 C13 1.383(4)
C13 H13 0.9300
C13 C14 1.392(4)
C14 H14 0.9300
C15 H15G 0.9600
C15 H15H 0.9600
C15 H15I 0.9600
C16 C17 1.498(3)
C16 C23 1.498(3)
C17 C18 1.400(3)
C17 C22 1.399(3)
C18 H18 0.9300
C18 C19 1.384(3)
C19 H19 0.9300
C19 C20 1.383(4)
C20 H20 0.9300
C20 C21 1.392(3)
C21 H21 0.9300
C21 C22 1.382(3)
C22 H22 0.9300
C23 C24 1.398(3)
C23 C28 1.391(3)
C24 H24 0.9300
C24 C25 1.376(4)
C25 H25 0.9300
C25 C26 1.391(4)
C26 C27 1.396(3)
C26 C29 1.485(4)
C27 H27 0.9300
C27 C28 1.380(4)
C28 H28 0.9300
C29 C30 1.339(7)
C29 C33 1.483(7)
C29 C0AA 1.340(8)
C29 C2AA 1.417(9)
C30 H30 0.9300
C30 C31 1.372(12)
C31 H31 0.9300
C32 C33 1.414(9)
C33 H33 0.9300
C34 H34G 0.9600
C34 H34H 0.9600
C34 H34I 0.9600
O1A C1A 1.432(3)
O1A C2A 1.372(3)
O2A C12A 1.397(6)
O2A C15A 1.414(5)
O3A C32A 1.237(3)
N1A C31A 1.365(9)
N1A C32A 1.441(7)
N1A C34A 1.482(11)
C1A H1AA 0.9600
C1A H1AB 0.9600
C1A H1AC 0.9600
C2A C3A 1.391(3)
C2A C7A 1.383(3)
C3A H3A 0.9300
C3A C4A 1.380(3)
C4A H4A 0.9300
C4A C5A 1.392(3)
C5A C6A 1.397(3)
C5A C8A 1.490(3)
C6A H6A 0.9300
C6A C7A 1.389(3)
C7A H7A 0.9300
C8A C9A 1.497(3)
C8A C16A 1.359(3)
C9A C10A 1.400(3)
C9A C14A 1.393(3)
C10A H10A 0.9300
C10A C11A 1.383(4)
C11A H11A 0.9300
C11A C12A 1.378(4)
C12A C13A 1.376(4)
C12A O2B 1.368(19)
C13A H13A 0.9300
C13A C14A 1.393(3)
C14A H14A 0.9300
C15A H15A 0.9600
C15A H15B 0.9600
C15A H15C 0.9600
C16A C17A 1.496(3)
C16A C23A 1.495(3)
C17A C18A 1.389(3)
C17A C22A 1.394(3)
C18A H18A 0.9300
C18A C19A 1.389(3)
C19A H19A 0.9300
C19A C20A 1.375(4)
C20A H20A 0.9300
C20A C21A 1.380(4)
C21A H21A 0.9300
C21A C22A 1.392(3)
C22A H22A 0.9300
C23A C24A 1.390(3)
C23A C28A 1.391(3)
C24A H24A 0.9300
C24A C25A 1.386(3)
C25A H25A 0.9300
C25A C26A 1.399(4)
C26A C27A 1.390(3)
C26A C29A 1.484(4)
C27A H27A 0.9300
C27A C28A 1.378(3)
C28A H28A 0.9300
C29A C30A 1.468(8)
C29A C33A 1.359(4)
C29A C30B 1.396(15)
C30A H30A 0.9300
C30A C31A 1.343(9)
C31A H31A 0.9300
C32A C33A 1.439(4)
C32A N1B 1.341(12)
C33A H33A 0.9300
C34A H34A 0.9600
C34A H34B 0.9600
C34A H34C 0.9600
C0AA H0AA 0.9300
C0AA C1AA 1.489(10)
C1AA O0AA 1.360(12)
C1AA N0AA 1.374(18)
C2AA H2AA 0.9300
C2AA C3AA 1.338(12)
C3AA H3AA 0.9300
C3AA N0AA 1.42(2)
C30B H30B 0.9300
C30B C31B 1.361(19)
C31B H31B 0.9300
C31B N1B 1.366(17)
N1B C34B 1.50(2)
C34B H34D 0.9600
C34B H34E 0.9600
C34B H34F 0.9600
O2B C15B 1.41(2)
C15B H15D 0.9600
C15B H15E 0.9600
C15B H15F 0.9600
N0AA C4AA 1.46(2)
C4AA H4AA 0.9601
C4AA H4AB 0.9599
C4AA H4AC 0.9599

loop_
_geom_torsion_atom_site_label_1
_geom_torsion_atom_site_label_2
_geom_torsion_atom_site_label_3
_geom_torsion_atom_site_label_4
_geom_torsion
O1 C2 C3 C4 179.0(2)
O1 C2 C7 C6 -179.7(2)
O2 C12 C13 C14 174.1(2)
O3 C32 C33 C29 -174.6(7)
N1 C32 C33 C29 11.1(12)
C1 O1 C2 C3 -178.9(3)
C1 O1 C2 C7 0.8(4)
C2 C3 C4 C5 0.1(4)
C3 C2 C7 C6 -0.1(4)
C3 C4 C5 C6 1.2(4)
C3 C4 C5 C8 -179.2(2)
C4 C5 C6 C7 -1.9(4)
C4 C5 C8 C9 -114.3(3)
C4 C5 C8 C16 67.2(3)
C5 C6 C7 C2 1.4(4)
C5 C8 C9 C10 62.4(3)
C5 C8 C9 C14 -117.8(3)
C5 C8 C16 C17 -1.5(4)
C5 C8 C16 C23 178.8(2)
C6 C5 C8 C9 65.4(3)
C6 C5 C8 C16 -113.1(3)
C7 C2 C3 C4 -0.7(4)
C8 C5 C6 C7 178.4(2)
C8 C9 C10 C11 175.3(2)
C8 C9 C14 C13 -176.7(2)
C8 C16 C17 C18 44.7(3)
C8 C16 C17 C22 -137.1(2)
C8 C16 C23 C24 49.4(3)
C8 C16 C23 C28 -130.3(3)
C9 C8 C16 C17 -179.9(2)
C9 C8 C16 C23 0.3(4)
C9 C10 C11 C12 1.6(4)
C10 C9 C14 C13 3.2(4)
C10 C11 C12 O2 -175.5(2)
C10 C11 C12 C13 2.9(4)
C11 C12 C13 C14 -4.2(4)
C12 C13 C14 C9 1.1(4)
C14 C9 C10 C11 -4.5(4)
C15 O2 C12 C11 -168.2(3)
C15 O2 C12 C13 13.5(4)
C16 C8 C9 C10 -119.1(3)
C16 C8 C9 C14 60.8(3)
C16 C17 C18 C19 -180.0(2)
C16 C17 C22 C21 179.2(2)
C16 C23 C24 C25 -178.2(2)
C16 C23 C28 C27 177.5(2)
C17 C16 C23 C24 -130.4(2)
C17 C16 C23 C28 49.9(3)
C17 C18 C19 C20 0.3(4)
C18 C17 C22 C21 -2.5(4)
C18 C19 C20 C21 -1.7(4)
C19 C20 C21 C22 1.0(4)
C20 C21 C22 C17 1.1(4)
C22 C17 C18 C19 1.8(4)
C23 C16 C17 C18 -135.5(2)
C23 C16 C17 C22 42.7(3)
C23 C24 C25 C26 0.0(4)
C24 C23 C28 C27 -2.2(4)
C24 C25 C26 C27 -0.8(4)
C24 C25 C26 C29 -178.7(3)
C25 C26 C27 C28 0.2(4)
C25 C26 C29 C30 -22.0(7)
C25 C26 C29 C33 148.6(4)
C25 C26 C29 C0AA -143.0(4)
C25 C26 C29 C2AA 19.2(7)
C26 C27 C28 C23 1.4(4)
C26 C29 C30 C31 175.9(6)
C26 C29 C33 C32 -178.3(5)
C26 C29 C0AA C1AA 177.7(5)
C26 C29 C2AA C3AA -178.6(8)
C27 C26 C29 C30 160.2(5)
C27 C26 C29 C33 -29.2(5)
C27 C26 C29 C0AA 39.2(6)
C27 C26 C29 C2AA -158.6(6)
C28 C23 C24 C25 1.5(4)
C29 C26 C27 C28 178.1(3)
C29 C30 C31 N1 -8.8(15)
C29 C0AA C1AA O0AA -178.1(7)
C29 C0AA C1AA N0AA -0.3(12)
C29 C2AA C3AA N0AA 2.3(17)
C30 C29 C33 C32 -6.4(9)
C31 N1 C32 O3 171.2(12)
C31 N1 C32 C33 -14.1(19)
C32 N1 C31 C30 13(2)
C33 C29 C30 C31 4.8(10)
C34 N1 C31 C30 -174.5(12)
C34 N1 C32 O3 -1.5(18)
C34 N1 C32 C33 173.2(11)
O1A C2A C3A C4A -177.8(2)
O1A C2A C7A C6A 178.1(2)
O2A C12A C13A C14A 175.5(4)
O3A C32A C33A C29A -176.1(3)
O3A C32A N1B C31B -174.2(10)
O3A C32A N1B C34B 13.5(15)
N1A C32A C33A C29A -4.1(6)
C1A O1A C2A C3A 170.2(2)
C1A O1A C2A C7A -8.4(4)
C2A C3A C4A C5A -1.2(4)
C3A C2A C7A C6A -0.5(3)
C3A C4A C5A C6A 1.0(3)
C3A C4A C5A C8A 177.1(2)
C4A C5A C6A C7A -0.6(3)
C4A C5A C8A C9A -135.2(2)
C4A C5A C8A C16A 43.3(3)
C5A C6A C7A C2A 0.3(4)
C5A C8A C9A C10A 46.4(3)
C5A C8A C9A C14A -132.2(2)
C5A C8A C16A C17A 5.8(4)
C5A C8A C16A C23A -176.2(2)
C6A C5A C8A C9A 40.8(3)
C6A C5A C8A C16A -140.7(2)
C7A C2A C3A C4A 0.9(4)
C8A C5A C6A C7A -176.9(2)
C8A C9A C10A C11A -179.8(2)
C8A C9A C14A C13A 179.9(2)
C8A C16A C17A C18A 55.1(3)
C8A C16A C17A C22A -128.2(3)
C8A C16A C23A C24A 67.8(3)
C8A C16A C23A C28A -111.1(3)
C9A C8A C16A C17A -175.8(2)
C9A C8A C16A C23A 2.2(3)
C9A C10A C11A C12A 0.1(4)
C10A C9A C14A C13A 1.2(4)
C10A C11A C12A O2A -175.9(4)
C10A C11A C12A C13A 0.9(4)
C10A C11A C12A O2B 163.3(10)
C11A C12A C13A C14A -0.8(4)
C11A C12A O2B C15B 68.5(18)
C12A C13A C14A C9A -0.3(4)
C13A C12A O2B C15B -127.6(12)
C14A C9A C10A C11A -1.1(4)
C15A O2A C12A C11A 178.2(4)
C15A O2A C12A C13A 1.7(7)
C16A C8A C9A C10A -132.2(3)
C16A C8A C9A C14A 49.2(3)
C16A C17A C18A C19A 177.3(2)
C16A C17A C22A C21A -178.0(2)
C16A C23A C24A C25A -176.3(2)
C16A C23A C28A C27A 174.8(2)
C17A C16A C23A C24A -114.0(2)
C17A C16A C23A C28A 67.1(3)
C17A C18A C19A C20A 0.2(4)
C18A C17A C22A C21A -1.2(3)
C18A C19A C20A C21A -0.5(4)
C19A C20A C21A C22A -0.1(4)
C20A C21A C22A C17A 0.9(4)
C22A C17A C18A C19A 0.6(4)
C23A C16A C17A C18A -123.0(2)
C23A C16A C17A C22A 53.7(3)
C23A C24A C25A C26A 1.0(4)
C24A C23A C28A C27A -4.1(3)
C24A C25A C26A C27A -3.0(4)
C24A C25A C26A C29A 177.5(2)
C25A C26A C27A C28A 1.5(4)
C25A C26A C29A C30A -166.1(5)
C25A C26A C29A C33A 19.0(4)
C25A C26A C29A C30B -136.0(10)
C26A C27A C28A C23A 2.2(4)
C26A C29A C30A C31A 178.7(5)
C26A C29A C33A C32A 179.2(3)
C26A C29A C30B C31B 169.7(11)
C27A C26A C29A C30A 14.4(6)
C27A C26A C29A C33A -160.6(3)
C27A C26A C29A C30B 44.5(10)
C28A C23A C24A C25A 2.6(3)
C29A C26A C27A C28A -179.0(2)
C29A C30A C31A N1A 8.5(11)
C29A C30B C31B N1B -3(2)
C30A C29A C33A C32A 4.1(6)
C31A N1A C32A O3A 178.7(6)
C31A N1A C32A C33A 6.1(9)
C32A N1A C31A C30A -8.8(11)
C33A C29A C30A C31A -6.0(9)
C33A C29A C30B C31B 12.5(17)
C33A C32A N1B C31B -14.4(15)
C33A C32A N1B C34B 173.4(10)
C34A N1A C31A C30A -179.3(7)
C34A N1A C32A O3A -10.6(9)
C34A N1A C32A C33A 176.8(6)
C0AA C29 C2AA C3AA -16.2(12)
C0AA C1AA N0AA C3AA -14.4(17)
C0AA C1AA N0AA C4AA 175.5(11)
O0AA C1AA N0AA C3AA 163.1(12)
O0AA C1AA N0AA C4AA -7(2)
C2AA C29 C0AA C1AA 15.6(10)
C2AA C3AA N0AA C1AA 14(2)
C2AA C3AA N0AA C4AA -175.7(12)
C30B C29A C33A C32A -24.8(10)
C30B C31B N1B C32A 4(2)
C30B C31B N1B C34B 176.9(14)
N1B C32A C33A C29A 25.9(9)
O2B C12A C13A C14A -166.2(9)
